data_7122198
loop_
_publ_author_name
'Kobayashi, Toyoharu'
'Tanaka, Konomi'
'Ishida, Masako'
'Yamakita, Natsumi'
'Abe, Hideki'
'Ito, Hisanaka'

_publ_section_title
;
 Asymmetric total synthesis of pleurospiroketals A and B.
;
_journal_issue 73
_journal_name_full 'Chemical communications (Cambridge, England)'
_journal_page_first 10316
_journal_page_last 10319
_journal_paper_doi 10.1039/c8cc06185h
_journal_volume 54
_journal_year 2018
_chemical_absolute_configuration ad
_chemical_formula_moiety 'C25 H35 Cl3 O5 Si'
_chemical_formula_sum 'C25 H35 Cl3 O5 Si'
_chemical_formula_weight 549.97
_space_group_crystal_system orthorhombic
_space_group_IT_number 19
_space_group_name_Hall 'P 2ac 2ab'
_space_group_name_H-M_alt 'P 21 21 21'
_symmetry_space_group_name_Hall 'P 2ac 2ab'
_symmetry_space_group_name_H-M 'P 21 21 21'
_atom_sites_solution_hydrogens geom
_audit_creation_date 2017-11-30
_audit_creation_method SHELXL-2014
_audit_update_record
;
2018-07-27 deposited with the CCDC.
2018-08-17 downloaded from the CCDC.
;
_cell_angle_alpha 90
_cell_angle_beta 90
_cell_angle_gamma 90
_cell_formula_units_Z 4
_cell_length_a 8.2183(5)
_cell_length_b 12.5178(7)
_cell_length_c 28.0079(16)
_cell_measurement_reflns_used 4052
_cell_measurement_temperature 90
_cell_measurement_theta_max 24.91
_cell_measurement_theta_min 2.18
_cell_volume 2881.3(3)
_computing_cell_refinement 'APEX2 V2014.11-0 (Bruker AXS Inc.,2014)'
_computing_data_collection 'APEX2 V2014.11-0 (Bruker AXS Inc.,2014)'
_computing_data_reduction 'SAINT V8.34a (Bruker AXS Inc., 2013)'
_computing_molecular_graphics 'Platon (A.L.Spek, 2003)'
_computing_publication_material
;
pubCIF (Westrip, 2010) and enCIFer (Allen et al. 2004)
;
_computing_structure_refinement 'SHELXL-2014/7 (Sheldrick, 2014)'
_computing_structure_solution 'SHELXTL XT Intrinsic Phasing (Sheldrick, 2013)'
_diffrn_ambient_temperature 90
_diffrn_detector_area_resol_mean 8.333
_diffrn_measured_fraction_theta_full 1.000
_diffrn_measured_fraction_theta_max 1.000
_diffrn_measurement_device_type 'Bruker D8 goniometer'
_diffrn_measurement_method 'omega scans'
_diffrn_radiation_monochromator 'Bruker Helios multilayered conforcal mirror'
_diffrn_radiation_type MoK\a
_diffrn_radiation_wavelength 0.71073
_diffrn_reflns_av_R_equivalents 0.0353
_diffrn_reflns_av_unetI/netI 0.0436
_diffrn_reflns_Laue_measured_fraction_full 1.000
_diffrn_reflns_Laue_measured_fraction_max 1.000
_diffrn_reflns_limit_h_max 9
_diffrn_reflns_limit_h_min -7
_diffrn_reflns_limit_k_max 14
_diffrn_reflns_limit_k_min -14
_diffrn_reflns_limit_l_max 33
_diffrn_reflns_limit_l_min -29
_diffrn_reflns_number 14237
_diffrn_reflns_point_group_measured_fraction_full 1.000
_diffrn_reflns_point_group_measured_fraction_max 1.000
_diffrn_reflns_theta_full 25.000
_diffrn_reflns_theta_max 25.027
_diffrn_reflns_theta_min 1.454
_diffrn_source 'rotating-anode X-ray tube'
_diffrn_source_type 'Bruker TXS fine-focus Turbo X-ray Source'
_exptl_absorpt_coefficient_mu 0.391
_exptl_absorpt_correction_T_max 0.977
_exptl_absorpt_correction_T_min 0.928
_exptl_absorpt_correction_type numerical
_exptl_absorpt_process_details
;
Crystal Faces plugin in Bruker APEX2 software
;
_exptl_crystal_colour colourelss
_exptl_crystal_density_diffrn 1.268
_exptl_crystal_description block
_exptl_crystal_F_000 1160
_exptl_crystal_size_max 0.214
_exptl_crystal_size_mid 0.141
_exptl_crystal_size_min 0.061
_refine_diff_density_max 0.227
_refine_diff_density_min -0.181
_refine_diff_density_rms 0.040
_refine_ls_abs_structure_details
;
 Flack x determined using 1867 quotients [(I+)-(I-)]/[(I+)+(I-)]
 (Parsons, Flack and Wagner, Acta Cryst. B69 (2013) 249-259).
;
_refine_ls_abs_structure_Flack -0.01(3)
_refine_ls_extinction_method none
_refine_ls_goodness_of_fit_ref 1.029
_refine_ls_hydrogen_treatment constr
_refine_ls_matrix_type full
_refine_ls_number_parameters 315
_refine_ls_number_reflns 5083
_refine_ls_number_restraints 216
_refine_ls_restrained_S_all 1.009
_refine_ls_R_factor_all 0.0335
_refine_ls_R_factor_gt 0.0298
_refine_ls_shift/su_max 0.001
_refine_ls_shift/su_mean 0.000
_refine_ls_structure_factor_coef Fsqd
_refine_ls_weighting_details 'w=1/[\s^2^(Fo^2^)+(0.0280P)^2^+0.1382P] where P=(Fo^2^+2Fc^2^)/3'
_refine_ls_weighting_scheme calc
_refine_ls_wR_factor_gt 0.0613
_refine_ls_wR_factor_ref 0.0634
_reflns_Friedel_coverage 0.749
_reflns_Friedel_fraction_full 0.999
_reflns_Friedel_fraction_max 0.999
_reflns_number_gt 4693
_reflns_number_total 5083
_reflns_threshold_expression 'I > 2\s(I)'
_cod_data_source_file c8cc06185h2.cif
_cod_data_source_block P212121_a
_cod_depositor_comments 'Adding full bibliography for 7122198--7122199.cif.'
_cod_database_code 7122198
_publcif_datablock.id {d7b58190-882b-4923-a897-5e63d474a508}

_shelx_space_group_comment
;
The symmetry employed for this shelxl refinement is uniquely defined
by the following loop, which should always be used as a source of
symmetry information in preference to the above space-group names.
They are only intended as comments.
;
_shelx_estimated_absorpt_t_min 0.921
_shelx_estimated_absorpt_t_max 0.977

loop_
_space_group_symop_operation_xyz
'x, y, z'
'-x+1/2, -y, z+1/2'
'-x, y+1/2, -z+1/2'
'x+1/2, -y+1/2, -z'

loop_
_atom_site_label
_atom_site_type_symbol
_atom_site_fract_x
_atom_site_fract_y
_atom_site_fract_z
_atom_site_U_iso_or_equiv
_atom_site_adp_type
_atom_site_occupancy
_atom_site_site_symmetry_order
_atom_site_calc_flag
_atom_site_refinement_flags_posn
_atom_site_refinement_flags_adp
C1 C 0.7498(3) 0.8410(2) 0.62533(10) 0.0136(6) Uani 1 1 d . U
C2 C 0.5786(3) 0.8240(2) 0.60509(10) 0.0161(6) Uani 1 1 d . U
H2A H 0.511634 0.887884 0.611964 0.019 Uiso 1 1 calc R U
H2B H 0.585874 0.816255 0.569979 0.019 Uiso 1 1 calc R U
C3 C 0.4941(3) 0.7256(2) 0.62577(11) 0.0162(7) Uani 1 1 d . U
H3A H 0.385054 0.717590 0.611207 0.019 Uiso 1 1 calc R U
H3B H 0.479998 0.734489 0.660648 0.019 Uiso 1 1 calc R U
C4 C 0.5956(3) 0.6255(2) 0.61582(10) 0.0133(6) Uani 1 1 d . U
H4 H 0.615669 0.622693 0.580625 0.016 Uiso 1 1 calc R U
C5 C 0.7622(3) 0.6359(2) 0.64044(9) 0.0118(6) Uani 1 1 d . U
H5 H 0.831282 0.572582 0.632488 0.014 Uiso 1 1 calc R U
C6 C 0.8497(3) 0.7380(2) 0.62604(10) 0.0125(6) Uani 1 1 d . U
H6 H 0.946525 0.748255 0.647178 0.015 Uiso 1 1 calc R U
C7 C 0.9405(4) 0.8369(2) 0.56246(10) 0.0157(6) Uani 1 1 d . U
C8 C 1.1182(3) 0.8630(2) 0.57059(11) 0.0223(7) Uani 1 1 d . U
H8A H 1.137629 0.938463 0.563164 0.034 Uiso 1 1 calc R U
H8B H 1.185739 0.818222 0.549839 0.034 Uiso 1 1 calc R U
H8C H 1.146325 0.849320 0.604041 0.034 Uiso 1 1 calc R U
C9 C 0.8899(4) 0.8483(2) 0.51062(10) 0.0230(7) Uani 1 1 d . U
H9A H 0.772664 0.835327 0.507713 0.035 Uiso 1 1 calc R U
H9B H 0.949243 0.796188 0.491154 0.035 Uiso 1 1 calc R U
H9C H 0.914957 0.920644 0.499495 0.035 Uiso 1 1 calc R U
C10 C 0.7457(4) 0.8994(2) 0.67301(10) 0.0178(7) Uani 1 1 d . U
H10A H 0.855743 0.902213 0.686428 0.027 Uiso 1 1 calc R U
H10B H 0.673603 0.861356 0.695087 0.027 Uiso 1 1 calc R U
H10C H 0.705140 0.972242 0.668197 0.027 Uiso 1 1 calc R U
C11 C 0.5128(3) 0.5226(2) 0.62972(10) 0.0139(6) Uani 1 1 d . U
C12 C 0.4252(4) 0.5094(2) 0.66920(10) 0.0195(7) Uani 1 1 d . U
H12A H 0.374398 0.442648 0.675425 0.023 Uiso 1 1 calc R U
H12B H 0.413328 0.566681 0.691172 0.023 Uiso 1 1 calc R U
C13 C 0.5305(3) 0.4325(2) 0.59564(10) 0.0140(6) Uani 1 1 d . U
C14 C 0.4800(4) 0.2499(2) 0.58432(10) 0.0137(6) Uani 1 1 d . U
C15 C 0.3394(3) 0.2308(2) 0.55827(10) 0.0150(6) Uani 1 1 d . U
C16 C 0.3263(4) 0.1429(2) 0.52858(10) 0.0163(6) Uani 1 1 d . U
H16 H 0.229970 0.130112 0.510700 0.020 Uiso 1 1 calc R U
C17 C 0.4580(4) 0.0739(2) 0.52573(9) 0.0161(6) Uani 1 1 d . U
C18 C 0.5990(3) 0.0899(2) 0.55182(10) 0.0165(7) Uani 1 1 d . U
H18 H 0.686665 0.040581 0.550088 0.020 Uiso 1 1 calc R U
C19 C 0.6087(3) 0.1799(2) 0.58056(10) 0.0151(6) Uani 1 1 d . U
C20 C 1.0568(4) 0.5873(3) 0.72496(11) 0.0308(8) Uani 1 1 d . U
H20A H 1.091046 0.557616 0.694189 0.046 Uiso 1 1 calc R U
H20B H 1.113313 0.549992 0.750851 0.046 Uiso 1 1 calc R U
H20C H 1.083678 0.663561 0.726096 0.046 Uiso 1 1 calc R U
C21 C 0.7841(4) 0.4252(2) 0.72602(11) 0.0301(8) Uani 1 1 d . U
H21A H 0.669000 0.413483 0.733575 0.045 Uiso 1 1 calc R U
H21B H 0.851864 0.383921 0.748106 0.045 Uiso 1 1 calc R U
H21C H 0.805683 0.402113 0.693196 0.045 Uiso 1 1 calc R U
C22 C 0.7558(4) 0.6262(2) 0.79015(10) 0.0192(7) Uani 1 1 d . U
C23 C 0.8324(4) 0.7357(2) 0.79981(11) 0.0261(7) Uani 1 1 d . U
H23A H 0.807552 0.784125 0.773292 0.039 Uiso 1 1 calc R U
H23B H 0.950661 0.727938 0.802802 0.039 Uiso 1 1 calc R U
H23C H 0.788124 0.765166 0.829510 0.039 Uiso 1 1 calc R U
C24 C 0.7974(4) 0.5506(3) 0.83181(11) 0.0304(8) Uani 1 1 d . U
H24A H 0.915476 0.540422 0.833385 0.046 Uiso 1 1 calc R U
H24B H 0.744223 0.481437 0.826698 0.046 Uiso 1 1 calc R U
H24C H 0.758806 0.581789 0.861839 0.046 Uiso 1 1 calc R U
C25 C 0.5691(4) 0.6389(3) 0.78763(11) 0.0286(8) Uani 1 1 d . U
H25A H 0.528388 0.665271 0.818338 0.043 Uiso 1 1 calc R U
H25B H 0.519231 0.569554 0.780556 0.043 Uiso 1 1 calc R U
H25C H 0.541048 0.689919 0.762394 0.043 Uiso 1 1 calc R U
Cl1 Cl 0.17822(9) 0.31915(6) 0.56349(3) 0.02372(19) Uani 1 1 d . U
Cl2 Cl 0.44636(9) -0.03575(5) 0.48763(3) 0.02058(18) Uani 1 1 d . U
Cl3 Cl 0.78606(9) 0.20471(6) 0.61249(3) 0.02504(19) Uani 1 1 d . U
O1 O 0.5750(3) 0.43964(16) 0.55494(7) 0.0214(5) Uani 1 1 d . U
O2 O 0.4875(2) 0.33622(14) 0.61567(7) 0.0155(4) Uani 1 1 d . U
O3 O 0.7378(2) 0.64154(14) 0.69113(6) 0.0136(4) Uani 1 1 d . U
O4 O 0.8444(2) 0.90563(14) 0.59272(6) 0.0148(4) Uani 1 1 d . U
O5 O 0.9032(2) 0.72982(14) 0.57747(7) 0.0146(4) Uani 1 1 d . U
Si1 Si 0.83274(10) 0.56990(7) 0.73207(3) 0.01682(19) Uani 1 1 d . U

loop_
_atom_site_aniso_label
_atom_site_aniso_U_11
_atom_site_aniso_U_22
_atom_site_aniso_U_33
_atom_site_aniso_U_23
_atom_site_aniso_U_13
_atom_site_aniso_U_12
C1 0.0168(16) 0.0094(14) 0.0145(15) 0.0000(12) 0.0029(11) 0.0003(12)
C2 0.0183(15) 0.0127(14) 0.0175(15) 0.0011(12) -0.0012(12) 0.0046(13)
C3 0.0136(15) 0.0153(15) 0.0199(16) -0.0008(12) -0.0008(12) 0.0007(12)
C4 0.0159(15) 0.0114(14) 0.0127(14) -0.0002(12) 0.0013(12) -0.0008(12)
C5 0.0137(15) 0.0117(14) 0.0101(14) 0.0003(11) 0.0019(11) 0.0014(12)
C6 0.0113(14) 0.0132(15) 0.0129(15) -0.0012(11) 0.0017(11) -0.0005(12)
C7 0.0215(15) 0.0091(14) 0.0165(15) -0.0008(12) 0.0048(13) -0.0003(13)
C8 0.0197(17) 0.0162(16) 0.0311(19) -0.0011(14) 0.0072(14) -0.0014(13)
C9 0.0356(19) 0.0157(15) 0.0179(16) 0.0002(14) 0.0062(14) 0.0012(14)
C10 0.0217(17) 0.0129(15) 0.0187(16) -0.0039(13) 0.0041(13) -0.0010(13)
C11 0.0098(15) 0.0152(15) 0.0168(15) -0.0010(12) -0.0011(11) 0.0007(12)
C12 0.0194(17) 0.0154(15) 0.0237(17) -0.0044(13) 0.0047(14) -0.0038(14)
C13 0.0110(15) 0.0142(15) 0.0167(16) 0.0016(12) -0.0006(12) -0.0004(12)
C14 0.0216(16) 0.0091(14) 0.0103(14) 0.0009(11) 0.0020(12) -0.0030(12)
C15 0.0170(15) 0.0144(14) 0.0134(15) 0.0047(12) 0.0018(12) 0.0023(13)
C16 0.0195(16) 0.0156(15) 0.0137(15) 0.0022(11) -0.0020(12) -0.0039(13)
C17 0.0261(17) 0.0111(14) 0.0112(15) 0.0004(11) 0.0009(13) -0.0037(14)
C18 0.0181(16) 0.0127(15) 0.0186(16) 0.0032(12) 0.0023(12) 0.0019(12)
C19 0.0152(15) 0.0130(15) 0.0171(15) 0.0028(12) -0.0012(12) -0.0019(12)
C20 0.0212(18) 0.045(2) 0.0259(19) 0.0098(16) 0.0017(15) 0.0089(17)
C21 0.045(2) 0.0182(16) 0.0273(19) 0.0020(14) -0.0014(16) 0.0089(17)
C22 0.0222(18) 0.0199(16) 0.0155(16) 0.0007(13) 0.0027(12) 0.0037(14)
C23 0.0339(19) 0.0260(18) 0.0184(17) -0.0014(14) -0.0013(15) -0.0001(16)
C24 0.047(2) 0.0286(18) 0.0155(17) 0.0041(14) 0.0021(15) 0.0067(18)
C25 0.0254(19) 0.041(2) 0.0197(17) -0.0062(15) 0.0052(14) 0.0007(17)
Cl1 0.0222(4) 0.0261(4) 0.0229(4) -0.0024(3) -0.0031(3) 0.0089(3)
Cl2 0.0283(4) 0.0141(4) 0.0193(4) -0.0044(3) -0.0014(3) -0.0026(3)
Cl3 0.0183(4) 0.0244(4) 0.0324(5) -0.0060(4) -0.0082(3) -0.0005(3)
O1 0.0313(12) 0.0151(11) 0.0177(12) -0.0012(9) 0.0082(9) -0.0036(10)
O2 0.0230(11) 0.0104(10) 0.0131(10) -0.0014(9) 0.0007(8) -0.0014(9)
O3 0.0161(11) 0.0146(10) 0.0100(10) 0.0007(8) 0.0022(8) 0.0016(9)
O4 0.0187(11) 0.0103(10) 0.0154(10) -0.0003(8) 0.0050(8) 0.0001(9)
O5 0.0199(11) 0.0105(10) 0.0136(10) -0.0005(8) 0.0058(8) 0.0007(8)
Si1 0.0186(4) 0.0179(4) 0.0139(4) 0.0024(3) 0.0015(3) 0.0049(4)

loop_
_atom_type_symbol
_atom_type_description
_atom_type_scat_dispersion_real
_atom_type_scat_dispersion_imag
_atom_type_scat_source
C C 0.0033 0.0016 'International Tables Vol C Tables 4.2.6.8 and 6.1.1.4'
H H 0.0000 0.0000 'International Tables Vol C Tables 4.2.6.8 and 6.1.1.4'
Cl Cl 0.1484 0.1585 'International Tables Vol C Tables 4.2.6.8 and 6.1.1.4'
O O 0.0106 0.0060 'International Tables Vol C Tables 4.2.6.8 and 6.1.1.4'
Si Si 0.0817 0.0704 'International Tables Vol C Tables 4.2.6.8 and 6.1.1.4'

loop_
_geom_angle_atom_site_label_1
_geom_angle_atom_site_label_2
_geom_angle_atom_site_label_3
_geom_angle
O4 C1 C10 107.3(2)
O4 C1 C6 101.0(2)
C10 C1 C6 113.9(2)
O4 C1 C2 109.8(2)
C10 C1 C2 111.8(2)
C6 C1 C2 112.4(2)
C3 C2 C1 112.9(2)
C3 C2 H2A 109.0
C1 C2 H2A 109.0
C3 C2 H2B 109.0
C1 C2 H2B 109.0
H2A C2 H2B 107.8
C2 C3 C4 110.1(2)
C2 C3 H3A 109.6
C4 C3 H3A 109.6
C2 C3 H3B 109.6
C4 C3 H3B 109.6
H3A C3 H3B 108.2
C11 C4 C3 114.0(2)
C11 C4 C5 111.0(2)
C3 C4 C5 109.5(2)
C11 C4 H4 107.4
C3 C4 H4 107.4
C5 C4 H4 107.4
O3 C5 C6 106.7(2)
O3 C5 C4 108.9(2)
C6 C5 C4 111.9(2)
O3 C5 H5 109.8
C6 C5 H5 109.8
C4 C5 H5 109.8
O5 C6 C5 109.7(2)
O5 C6 C1 102.3(2)
C5 C6 C1 117.3(2)
O5 C6 H6 109.1
C5 C6 H6 109.1
C1 C6 H6 109.1
O5 C7 O4 105.5(2)
O5 C7 C8 111.3(2)
O4 C7 C8 108.1(2)
O5 C7 C9 108.0(2)
O4 C7 C9 110.9(2)
C8 C7 C9 112.8(2)
C7 C8 H8A 109.5
C7 C8 H8B 109.5
H8A C8 H8B 109.5
C7 C8 H8C 109.5
H8A C8 H8C 109.5
H8B C8 H8C 109.5
C7 C9 H9A 109.5
C7 C9 H9B 109.5
H9A C9 H9B 109.5
C7 C9 H9C 109.5
H9A C9 H9C 109.5
H9B C9 H9C 109.5
C1 C10 H10A 109.5
C1 C10 H10B 109.5
H10A C10 H10B 109.5
C1 C10 H10C 109.5
H10A C10 H10C 109.5
H10B C10 H10C 109.5
C12 C11 C13 119.5(3)
C12 C11 C4 124.4(3)
C13 C11 C4 116.0(2)
C11 C12 H12A 120.0
C11 C12 H12B 120.0
H12A C12 H12B 120.0
O1 C13 O2 122.1(3)
O1 C13 C11 125.7(3)
O2 C13 C11 112.2(2)
C19 C14 C15 119.3(3)
C19 C14 O2 120.5(2)
C15 C14 O2 120.1(2)
C16 C15 C14 121.2(3)
C16 C15 Cl1 119.9(2)
C14 C15 Cl1 118.8(2)
C15 C16 C17 118.0(3)
C15 C16 H16 121.0
C17 C16 H16 121.0
C18 C17 C16 122.2(3)
C18 C17 Cl2 118.9(2)
C16 C17 Cl2 118.9(2)
C17 C18 C19 118.2(3)
C17 C18 H18 120.9
C19 C18 H18 120.9
C14 C19 C18 121.1(3)
C14 C19 Cl3 119.4(2)
C18 C19 Cl3 119.5(2)
Si1 C20 H20A 109.5
Si1 C20 H20B 109.5
H20A C20 H20B 109.5
Si1 C20 H20C 109.5
H20A C20 H20C 109.5
H20B C20 H20C 109.5
Si1 C21 H21A 109.5
Si1 C21 H21B 109.5
H21A C21 H21B 109.5
Si1 C21 H21C 109.5
H21A C21 H21C 109.5
H21B C21 H21C 109.5
C23 C22 C24 109.0(3)
C23 C22 C25 108.9(3)
C24 C22 C25 108.5(3)
C23 C22 Si1 110.5(2)
C24 C22 Si1 110.5(2)
C25 C22 Si1 109.4(2)
C22 C23 H23A 109.5
C22 C23 H23B 109.5
H23A C23 H23B 109.5
C22 C23 H23C 109.5
H23A C23 H23C 109.5
H23B C23 H23C 109.5
C22 C24 H24A 109.5
C22 C24 H24B 109.5
H24A C24 H24B 109.5
C22 C24 H24C 109.5
H24A C24 H24C 109.5
H24B C24 H24C 109.5
C22 C25 H25A 109.5
C22 C25 H25B 109.5
H25A C25 H25B 109.5
C22 C25 H25C 109.5
H25A C25 H25C 109.5
H25B C25 H25C 109.5
C13 O2 C14 115.7(2)
C5 O3 Si1 126.44(16)
C7 O4 C1 109.37(19)
C6 O5 C7 106.03(19)
O3 Si1 C21 111.31(13)
O3 Si1 C20 109.18(13)
C21 Si1 C20 108.43(16)
O3 Si1 C22 103.77(12)
C21 Si1 C22 111.76(14)
C20 Si1 C22 112.34(15)

loop_
_geom_bond_atom_site_label_1
_geom_bond_atom_site_label_2
_geom_bond_distance
C1 O4 1.447(3)
C1 C10 1.523(4)
C1 C6 1.529(4)
C1 C2 1.532(4)
C2 C3 1.528(4)
C2 H2A 0.9900
C2 H2B 0.9900
C3 C4 1.530(4)
C3 H3A 0.9900
C3 H3B 0.9900
C4 C11 1.508(4)
C4 C5 1.538(4)
C4 H4 1.0000
C5 O3 1.436(3)
C5 C6 1.521(4)
C5 H5 1.0000
C6 O5 1.433(3)
C6 H6 1.0000
C7 O5 1.438(3)
C7 O4 1.443(3)
C7 C8 1.514(4)
C7 C9 1.517(4)
C8 H8A 0.9800
C8 H8B 0.9800
C8 H8C 0.9800
C9 H9A 0.9800
C9 H9B 0.9800
C9 H9C 0.9800
C10 H10A 0.9800
C10 H10B 0.9800
C10 H10C 0.9800
C11 C12 1.330(4)
C11 C13 1.485(4)
C12 H12A 0.9500
C12 H12B 0.9500
C13 O1 1.200(3)
C13 O2 1.375(3)
C14 C19 1.378(4)
C14 C15 1.387(4)
C14 O2 1.394(3)
C15 C16 1.384(4)
C15 Cl1 1.732(3)
C16 C17 1.387(4)
C16 H16 0.9500
C17 C18 1.384(4)
C17 Cl2 1.741(3)
C18 C19 1.387(4)
C18 H18 0.9500
C19 Cl3 1.738(3)
C20 Si1 1.865(3)
C20 H20A 0.9800
C20 H20B 0.9800
C20 H20C 0.9800
C21 Si1 1.862(3)
C21 H21A 0.9800
C21 H21B 0.9800
C21 H21C 0.9800
C22 C23 1.533(4)
C22 C24 1.541(4)
C22 C25 1.545(4)
C22 Si1 1.882(3)
C23 H23A 0.9800
C23 H23B 0.9800
C23 H23C 0.9800
C24 H24A 0.9800
C24 H24B 0.9800
C24 H24C 0.9800
C25 H25A 0.9800
C25 H25B 0.9800
C25 H25C 0.9800
O3 Si1 1.6514(19)

loop_
_publcif_info_exptl_table_extra_item
sin_theta_over_lambda_max
